data_7216961
loop_
_publ_author_name
'Moriguchi, Tetsuji'
'Inoue, Megumi'
'Yasutake, Mikio'
'Sinmyozu, Teruo'
'Sakata, Kazunori'
'Tsuge, Akihiko'

_publ_section_title
;
 Preparation and structural properties of dithia[3.3.1]metacyclophanes
;
_journal_issue 11
_journal_name_full 'Journal of the Chemical Society, Perkin Transactions 2'
_journal_page_first 2084
_journal_paper_doi 10.1039/b106154m
_journal_year 2001
_chemical_formula_analytical 'C33 H43 N O2 S2 '
_chemical_formula_moiety 'C33 H43 N O2 S2 '
_chemical_formula_sum 'C33 H43 N O2 S2'
_chemical_formula_weight 549.83
_space_group_IT_number 14
_symmetry_cell_setting monoclinic
_symmetry_Int_Tables_number 14
_symmetry_space_group_name_Hall '-P 2yn'
_symmetry_space_group_name_H-M 'P 1 21/n 1'
_audit_creation_date 'Tue Apr 27 12:34:30 1999'
_audit_creation_method 'from TEXRAY.INF file'
_cell_angle_alpha 90
_cell_angle_beta 95.63(2)
_cell_angle_gamma 90
_cell_formula_units_Z 4
_cell_length_a 13.415(2)
_cell_length_b 14.115(4)
_cell_length_c 16.489(6)
_cell_measurement_reflns_used 25
_cell_measurement_temperature 293.2
_cell_measurement_theta_max 28.5
_cell_measurement_theta_min 28.3
_cell_volume 3107.2(15)
_computing_cell_refinement 'Rigaku/AFC Diffractometer Control'
_computing_data_collection 'Rigaku/AFC Diffractometer Control'
_computing_data_reduction teXsan
_computing_publication_material teXsan
_computing_structure_refinement teXsan
_computing_structure_solution SIR88
_diffrn_ambient_temperature 293.2
_diffrn_measurement_device 'Rigaku AFC7R'
_diffrn_measurement_method \w-2\q
_diffrn_orient_matrix_UB_11 0.05550
_diffrn_orient_matrix_UB_12 -0.04744
_diffrn_orient_matrix_UB_13 0.00755
_diffrn_orient_matrix_UB_21 0.04848
_diffrn_orient_matrix_UB_22 0.05189
_diffrn_orient_matrix_UB_23 0.01671
_diffrn_orient_matrix_UB_31 -0.01344
_diffrn_orient_matrix_UB_32 -0.00876
_diffrn_orient_matrix_UB_33 0.05812
_diffrn_radiation_detector 'scintillation counter'
_diffrn_radiation_monochromator graphite
_diffrn_radiation_source 'Rigaku rotating anode'
_diffrn_radiation_type 'Cu K\a'
_diffrn_radiation_wavelength 1.5418
_diffrn_reflns_av_R_equivalents 0.027
_diffrn_reflns_av_sigmaI/netI 0.046
_diffrn_reflns_limit_h_max 15
_diffrn_reflns_limit_h_min -15
_diffrn_reflns_limit_k_max 0
_diffrn_reflns_limit_k_min -15
_diffrn_reflns_limit_l_max 18
_diffrn_reflns_limit_l_min 0
_diffrn_reflns_number 5029
_diffrn_reflns_reduction_process 'Lp corrections applied'
_diffrn_reflns_theta_max 60.09
_diffrn_reflns_theta_min 2.69
_diffrn_standards_decay_% -2.40
_diffrn_standards_interval_count 150
_diffrn_standards_number 3
_exptl_absorpt_coefficient_mu 1.765
_exptl_absorpt_correction_type none
_exptl_crystal_colour colorless
_exptl_crystal_density_diffrn 1.175
_exptl_crystal_density_meas ?
_exptl_crystal_description prismatic
_exptl_crystal_F_000 1184.00
_exptl_crystal_size_max 0.500
_exptl_crystal_size_mid 0.400
_exptl_crystal_size_min 0.400
_refine_diff_density_max 0.53
_refine_diff_density_min -0.39
_refine_ls_extinction_coef 0.0165(8)
_refine_ls_extinction_method 'Zachariasen(1967) type 2 Gaussian isotropic'
_refine_ls_goodness_of_fit_ref 3.644
_refine_ls_hydrogen_treatment noref
_refine_ls_matrix_type full
_refine_ls_number_constraints 0
_refine_ls_number_parameters 344
_refine_ls_number_reflns 3433
_refine_ls_number_restraints 0
_refine_ls_R_factor_gt 0.0752
_refine_ls_shift/su_max 0.2400
_refine_ls_shift/su_mean 0.0080
_refine_ls_structure_factor_coef F
_refine_ls_weighting_scheme unit
_refine_ls_wR_factor_ref 0.0664
_reflns_number_gt 3433
_reflns_number_total 4845
_reflns_observed_criterion >3.0sigma(I)
_cod_data_source_file b106154m.txt
_cod_data_source_block Amino[1.3.3]MCP
_cod_depositor_comments
;
The following automatic conversions were performed:

'_exptl_crystal_density_meas' value 'not measured' was changed to '?'
- the value is perceived as not measured.

Automatic conversion script
Id: cif_fix_values 3008 2015-01-20 13:52:24Z robertas 
;
_cod_original_cell_volume 3107(1)
_cod_original_sg_symbol_H-M 'P 21/n  '
_cod_original_formula_sum 'C33 H43 N O2 S2 '
_cod_database_code 7216961

loop_
_symmetry_equiv_pos_as_xyz
x,y,z
1/2-x,1/2+y,1/2-z
-x,-y,-z
1/2+x,1/2-y,1/2+z

loop_
_atom_site_label
_atom_site_type_symbol
_atom_site_fract_x
_atom_site_fract_y
_atom_site_fract_z
_atom_site_U_iso_or_equiv
_atom_site_adp_type
_atom_site_occupancy
_atom_site_calc_flag
S(1) S 0.22549(9) 0.20983(10) 0.46110(7) 0.0834(4) Uani 1.00 d
S(2) S 0.66900(9) 0.1286(1) 0.69013(8) 0.0892(4) Uani 1.00 d
O(1) O 0.4055(2) -0.0274(2) 0.5820(2) 0.0711(9) Uani 1.00 d
O(2) O 0.5711(2) -0.0854(2) 0.7113(2) 0.0746(9) Uani 1.00 d
N(1) N 0.4002(3) 0.1902(3) 0.6834(2) 0.082(1) Uani 1.00 d
C(1) C 0.2694(3) 0.2771(3) 0.5510(3) 0.081(2) Uani 1.00 d
C(2) C 0.2794(3) 0.0948(3) 0.4842(3) 0.075(1) Uani 1.00 d
C(3) C 0.2439(3) 0.0439(3) 0.5583(2) 0.063(1) Uani 1.00 d
C(4) C 0.1488(3) 0.0592(3) 0.5826(3) 0.066(1) Uani 1.00 d
C(5) C 0.1179(3) 0.0133(3) 0.6511(2) 0.063(1) Uani 1.00 d
C(6) C 0.1859(3) -0.0462(3) 0.6943(2) 0.064(1) Uani 1.00 d
C(7) C 0.2810(3) -0.0621(3) 0.6726(2) 0.059(1) Uani 1.00 d
C(8) C 0.3088(3) -0.0159(3) 0.6025(2) 0.062(1) Uani 1.00 d
C(9) C 0.4192(4) -0.1049(4) 0.5281(3) 0.103(2) Uani 1.00 d
C(10) C 0.0146(3) 0.0313(3) 0.6801(3) 0.075(1) Uani 1.00 d
C(11) C -0.0478(4) 0.0985(5) 0.6271(4) 0.124(2) Uani 1.00 d
C(12) C -0.0428(4) -0.0623(4) 0.6778(4) 0.121(2) Uani 1.00 d
C(13) C 0.0247(4) 0.0668(5) 0.7669(4) 0.134(3) Uani 1.00 d
C(14) C 0.3585(3) -0.1178(3) 0.7258(3) 0.068(1) Uani 1.00 d
C(15) C 0.4242(3) -0.0505(3) 0.7785(2) 0.062(1) Uani 1.00 d
C(16) C 0.3791(3) 0.0053(3) 0.8359(2) 0.064(1) Uani 1.00 d
C(17) C 0.4306(3) 0.0751(3) 0.8811(2) 0.064(1) Uani 1.00 d
C(18) C 0.5288(3) 0.0924(3) 0.8661(2) 0.069(1) Uani 1.00 d
C(19) C 0.5767(3) 0.0389(3) 0.8097(2) 0.068(1) Uani 1.00 d
C(20) C 0.5229(3) -0.0330(3) 0.7683(2) 0.065(1) Uani 1.00 d
C(21) C 0.6124(4) -0.1716(4) 0.7420(4) 0.113(2) Uani 1.00 d
C(22) C 0.3782(3) 0.1373(4) 0.9405(3) 0.079(1) Uani 1.00 d
C(23) C 0.3352(9) 0.2166(6) 0.9016(4) 0.362(4) Uani 1.00 d
C(24) C 0.3027(6) 0.0782(7) 0.9800(5) 0.226(3) Uani 1.00 d
C(25) C 0.4481(5) 0.1624(6) 1.0130(4) 0.163(3) Uani 1.00 d
C(26) C 0.6789(3) 0.0669(4) 0.7886(3) 0.079(1) Uani 1.00 d
C(27) C 0.6079(3) 0.2385(3) 0.7144(3) 0.079(1) Uani 1.00 d
C(28) C 0.5425(3) 0.2753(3) 0.6424(3) 0.073(1) Uani 1.00 d
C(29) C 0.5833(4) 0.3372(4) 0.5889(3) 0.092(2) Uani 1.00 d
C(30) C 0.5256(4) 0.3746(4) 0.5233(3) 0.103(2) Uani 1.00 d
C(31) C 0.4255(4) 0.3544(4) 0.5117(3) 0.093(2) Uani 1.00 d
C(32) C 0.3805(3) 0.2921(3) 0.5643(3) 0.072(1) Uani 1.00 d
C(33) C 0.4409(3) 0.2523(3) 0.6288(3) 0.068(1) Uani 1.00 d
H(1) H 0.2351 0.3381 0.5492 0.0959 Uiso 1.00 calc
H(2) H 0.2475 0.2448 0.5989 0.0959 Uiso 1.00 calc
H(3) H 0.3515 0.1004 0.4918 0.0905 Uiso 1.00 calc
H(4) H 0.2650 0.0541 0.4362 0.0905 Uiso 1.00 calc
H(5) H 0.1034 0.1041 0.5520 0.0797 Uiso 1.00 calc
H(6) H 0.1655 -0.0772 0.7428 0.0772 Uiso 1.00 calc
H(7) H 0.3996 -0.1648 0.5502 0.1207 Uiso 1.00 calc
H(8) H 0.3767 -0.0978 0.4761 0.1207 Uiso 1.00 calc
H(9) H 0.4862 -0.1111 0.5144 0.1207 Uiso 1.00 calc
H(10) H -0.0169 0.1602 0.6248 0.1410 Uiso 1.00 calc
H(11) H -0.0563 0.0760 0.5701 0.1410 Uiso 1.00 calc
H(12) H -0.1140 0.1076 0.6426 0.1410 Uiso 1.00 calc
H(13) H -0.0502 -0.0889 0.6228 0.1419 Uiso 1.00 calc
H(14) H -0.1080 -0.0575 0.6953 0.1419 Uiso 1.00 calc
H(15) H -0.0065 -0.1102 0.7116 0.1419 Uiso 1.00 calc
H(16) H -0.0372 0.0800 0.7880 0.1519 Uiso 1.00 calc
H(17) H 0.0621 0.0236 0.8036 0.1519 Uiso 1.00 calc
H(18) H 0.0634 0.1267 0.7711 0.1519 Uiso 1.00 calc
H(19) H 0.3985 -0.1554 0.6923 0.0821 Uiso 1.00 calc
H(20) H 0.3258 -0.1620 0.7596 0.0821 Uiso 1.00 calc
H(21) H 0.3086 -0.0050 0.8442 0.0762 Uiso 1.00 calc
H(22) H 0.5656 0.1440 0.8962 0.0826 Uiso 1.00 calc
H(23) H 0.6459 -0.2059 0.7031 0.1306 Uiso 1.00 calc
H(24) H 0.5621 -0.2128 0.7613 0.1306 Uiso 1.00 calc
H(25) H 0.6616 -0.1610 0.7893 0.1306 Uiso 1.00 calc
H(26) H 0.2792 0.1892 0.8595 0.3579 Uiso 1.00 calc
H(27) H 0.2938 0.2502 0.9380 0.3579 Uiso 1.00 calc
H(28) H 0.3734 0.2527 0.8759 0.3579 Uiso 1.00 calc
H(29) H 0.2510 0.0558 0.9404 0.2444 Uiso 1.00 calc
H(30) H 0.2725 0.1109 1.0216 0.2444 Uiso 1.00 calc
H(31) H 0.3349 0.0216 1.0053 0.2444 Uiso 1.00 calc
H(32) H 0.4178 0.1952 1.0559 0.1750 Uiso 1.00 calc
H(33) H 0.4800 0.1056 1.0402 0.1750 Uiso 1.00 calc
H(34) H 0.5046 0.2013 1.0005 0.1750 Uiso 1.00 calc
H(35) H 0.7207 0.0110 0.7869 0.0966 Uiso 1.00 calc
H(36) H 0.7112 0.1071 0.8312 0.0966 Uiso 1.00 calc
H(37) H 0.6576 0.2863 0.7336 0.0925 Uiso 1.00 calc
H(38) H 0.5679 0.2290 0.7608 0.0925 Uiso 1.00 calc
H(39) H 0.6541 0.3552 0.5973 0.1108 Uiso 1.00 calc
H(40) H 0.5560 0.4151 0.4839 0.1201 Uiso 1.00 calc
H(41) H 0.3832 0.3838 0.4648 0.1123 Uiso 1.00 calc
H(42) H 0.4406 0.1636 0.7298 0.0945 Uiso 1.00 calc
H(43) H 0.3306 0.1725 0.6767 0.0945 Uiso 1.00 calc

loop_
_atom_site_aniso_label
_atom_site_aniso_U_11
_atom_site_aniso_U_22
_atom_site_aniso_U_33
_atom_site_aniso_U_12
_atom_site_aniso_U_13
_atom_site_aniso_U_23
S(1) 0.0717(7) 0.0983(9) 0.0781(7) 0.0024(7) -0.0026(6) 0.0216(7)
S(2) 0.0697(7) 0.1106(10) 0.0895(8) 0.0074(7) 0.0199(6) -0.0061(8)
O(1) 0.053(2) 0.082(2) 0.078(2) 0.001(1) 0.005(1) -0.003(2)
O(2) 0.070(2) 0.081(2) 0.073(2) 0.021(2) 0.009(1) -0.002(2)
N(1) 0.073(2) 0.097(3) 0.075(2) -0.023(2) 0.004(2) 0.014(2)
C(1) 0.072(3) 0.082(3) 0.088(3) 0.007(3) 0.011(2) 0.004(3)
C(2) 0.065(3) 0.087(3) 0.074(3) 0.004(2) 0.009(2) 0.010(3)
C(3) 0.053(2) 0.072(3) 0.062(2) -0.006(2) -0.001(2) 0.005(2)
C(4) 0.054(2) 0.073(3) 0.068(3) 0.001(2) -0.001(2) 0.004(2)
C(5) 0.048(2) 0.068(3) 0.071(3) -0.005(2) 0.004(2) -0.001(2)
C(6) 0.059(2) 0.065(3) 0.067(3) -0.008(2) 0.003(2) 0.004(2)
C(7) 0.055(2) 0.056(2) 0.065(2) -0.003(2) -0.004(2) -0.005(2)
C(8) 0.048(2) 0.068(3) 0.067(2) -0.005(2) -0.001(2) -0.009(2)
C(9) 0.096(4) 0.107(4) 0.109(4) 0.005(3) 0.034(3) -0.030(3)
C(10) 0.055(2) 0.085(3) 0.087(3) -0.003(2) 0.011(2) 0.008(3)
C(11) 0.071(3) 0.160(6) 0.148(5) 0.035(3) 0.040(3) 0.051(4)
C(12) 0.070(3) 0.116(5) 0.182(6) -0.017(3) 0.029(4) 0.019(4)
C(13) 0.096(4) 0.200(7) 0.110(4) 0.018(4) 0.029(3) -0.038(5)
C(14) 0.067(3) 0.064(3) 0.073(3) 0.000(2) 0.001(2) 0.001(2)
C(15) 0.059(2) 0.066(3) 0.058(2) 0.011(2) -0.002(2) 0.002(2)
C(16) 0.055(2) 0.076(3) 0.062(2) 0.006(2) 0.005(2) 0.004(2)
C(17) 0.058(2) 0.075(3) 0.057(2) 0.008(2) -0.001(2) -0.002(2)
C(18) 0.060(2) 0.081(3) 0.063(2) 0.004(2) -0.008(2) -0.006(2)
C(19) 0.050(2) 0.087(3) 0.065(3) 0.007(2) -0.002(2) 0.000(2)
C(20) 0.055(2) 0.077(3) 0.061(2) 0.015(2) 0.001(2) -0.002(2)
C(21) 0.110(4) 0.114(4) 0.118(4) 0.053(3) 0.022(3) 0.005(4)
C(22) 0.075(3) 0.095(3) 0.067(3) 0.012(3) 0.013(2) -0.016(3)
C(23) 0.68(1) 0.309(6) 0.120(5) 0.414(6) 0.143(6) 0.081(5)
C(24) 0.194(6) 0.257(9) 0.253(7) -0.075(6) 0.164(4) -0.147(6)
C(25) 0.153(6) 0.208(7) 0.131(5) 0.010(6) 0.028(4) -0.087(5)
C(26) 0.057(2) 0.103(4) 0.076(3) 0.009(3) -0.002(2) -0.005(3)
C(27) 0.062(3) 0.083(3) 0.094(3) -0.006(2) 0.011(2) -0.020(3)
C(28) 0.064(3) 0.069(3) 0.087(3) -0.005(2) 0.013(2) -0.008(3)
C(29) 0.074(3) 0.089(4) 0.117(4) -0.016(3) 0.024(3) 0.007(3)
C(30) 0.090(3) 0.103(4) 0.121(4) -0.016(3) 0.030(3) 0.026(3)
C(31) 0.091(3) 0.083(3) 0.106(4) -0.001(3) 0.018(3) 0.019(3)
C(32) 0.067(3) 0.068(3) 0.083(3) -0.002(2) 0.013(2) 0.000(3)
C(33) 0.066(3) 0.062(3) 0.078(3) -0.006(2) 0.015(2) -0.007(2)

loop_
_atom_type_symbol
_atom_type_oxidation_number
_atom_type_number_in_cell
_atom_type_scat_dispersion_real
_atom_type_scat_dispersion_imag
_atom_type_scat_source
S 0 8 0.333 0.557
;International Tables for Crystallography
(1992, Vol. C, Tables 4.2.6.8 and 6.1.1.1)
;
O 0 8 0.049 0.032
;International Tables for Crystallography
(1992, Vol. C, Tables 4.2.6.8 and 6.1.1.1)
;
N 0 4 0.031 0.018
;International Tables for Crystallography
(1992, Vol. C, Tables 4.2.6.8 and 6.1.1.1)
;
C 0 132 0.018 0.009
;International Tables for Crystallography
(1992, Vol. C, Tables 4.2.6.8 and 6.1.1.1)
;
H 0 172 0.000 0.000
;International Tables for Crystallography
(1992, Vol. C, Table 6.1.1.2)
;

loop_
_geom_angle_atom_site_label_1
_geom_angle_atom_site_label_2
_geom_angle_atom_site_label_3
_geom_angle
_geom_angle_site_symmetry_1
_geom_angle_site_symmetry_2
_geom_angle_site_symmetry_3
_geom_angle_publ_flag
C(1) S(1) C(2) 102.0(2) 1_555 1_555 1_555 yes
C(26) S(2) C(27) 101.8(2) 1_555 1_555 1_555 yes
C(8) O(1) C(9) 114.9(3) 1_555 1_555 1_555 yes
C(20) O(2) C(21) 114.0(4) 1_555 1_555 1_555 yes
C(33) N(1) H(42) 121.7(4) 1_555 1_555 1_555 no
C(33) N(1) H(43) 121.5(4) 1_555 1_555 1_555 no
H(42) N(1) H(43) 116.8(4) 1_555 1_555 1_555 no
S(1) C(1) C(32) 115.6(3) 1_555 1_555 1_555 yes
S(1) C(1) H(1) 108.8(3) 1_555 1_555 1_555 no
S(1) C(1) H(2) 108.5(4) 1_555 1_555 1_555 no
C(32) C(1) H(1) 109.7(4) 1_555 1_555 1_555 no
C(32) C(1) H(2) 108.7(4) 1_555 1_555 1_555 no
H(1) C(1) H(2) 104.9(4) 1_555 1_555 1_555 no
S(1) C(2) C(3) 116.1(3) 1_555 1_555 1_555 yes
S(1) C(2) H(3) 109.2(4) 1_555 1_555 1_555 no
S(1) C(2) H(4) 108.3(3) 1_555 1_555 1_555 no
C(3) C(2) H(3) 108.7(4) 1_555 1_555 1_555 no
C(3) C(2) H(4) 108.4(4) 1_555 1_555 1_555 no
H(3) C(2) H(4) 105.6(4) 1_555 1_555 1_555 no
C(2) C(3) C(4) 121.5(4) 1_555 1_555 1_555 yes
C(2) C(3) C(8) 118.8(4) 1_555 1_555 1_555 yes
C(4) C(3) C(8) 119.7(4) 1_555 1_555 1_555 yes
C(3) C(4) C(5) 120.9(4) 1_555 1_555 1_555 yes
C(3) C(4) H(5) 119.5(4) 1_555 1_555 1_555 no
C(5) C(4) H(5) 119.6(4) 1_555 1_555 1_555 no
C(4) C(5) C(6) 117.5(4) 1_555 1_555 1_555 yes
C(4) C(5) C(10) 121.6(4) 1_555 1_555 1_555 yes
C(6) C(5) C(10) 120.8(4) 1_555 1_555 1_555 yes
C(5) C(6) C(7) 123.1(4) 1_555 1_555 1_555 yes
C(5) C(6) H(6) 118.0(4) 1_555 1_555 1_555 no
C(7) C(6) H(6) 118.9(4) 1_555 1_555 1_555 no
C(6) C(7) C(8) 117.7(4) 1_555 1_555 1_555 yes
C(6) C(7) C(14) 122.3(4) 1_555 1_555 1_555 yes
C(8) C(7) C(14) 119.7(3) 1_555 1_555 1_555 yes
O(1) C(8) C(3) 120.3(4) 1_555 1_555 1_555 yes
O(1) C(8) C(7) 118.5(3) 1_555 1_555 1_555 yes
C(3) C(8) C(7) 121.1(4) 1_555 1_555 1_555 yes
O(1) C(9) H(7) 112.2(4) 1_555 1_555 1_555 no
O(1) C(9) H(8) 111.3(5) 1_555 1_555 1_555 no
O(1) C(9) H(9) 113.5(5) 1_555 1_555 1_555 no
H(7) C(9) H(8) 105.1(5) 1_555 1_555 1_555 no
H(7) C(9) H(9) 107.8(5) 1_555 1_555 1_555 no
H(8) C(9) H(9) 106.4(5) 1_555 1_555 1_555 no
C(5) C(10) C(11) 113.3(4) 1_555 1_555 1_555 yes
C(5) C(10) C(12) 108.5(4) 1_555 1_555 1_555 yes
C(5) C(10) C(13) 110.6(4) 1_555 1_555 1_555 yes
C(11) C(10) C(12) 106.4(4) 1_555 1_555 1_555 yes
C(11) C(10) C(13) 109.8(5) 1_555 1_555 1_555 yes
C(12) C(10) C(13) 108.0(5) 1_555 1_555 1_555 yes
C(10) C(11) H(10) 112.2(5) 1_555 1_555 1_555 no
C(10) C(11) H(11) 111.1(5) 1_555 1_555 1_555 no
C(10) C(11) H(12) 114.3(5) 1_555 1_555 1_555 no
H(10) C(11) H(11) 105.1(5) 1_555 1_555 1_555 no
H(10) C(11) H(12) 107.6(6) 1_555 1_555 1_555 no
H(11) C(11) H(12) 106.0(5) 1_555 1_555 1_555 no
C(10) C(12) H(13) 111.2(5) 1_555 1_555 1_555 no
C(10) C(12) H(14) 114.1(6) 1_555 1_555 1_555 no
C(10) C(12) H(15) 111.3(5) 1_555 1_555 1_555 no
H(13) C(12) H(14) 107.2(5) 1_555 1_555 1_555 no
H(13) C(12) H(15) 105.2(6) 1_555 1_555 1_555 no
H(14) C(12) H(15) 107.3(6) 1_555 1_555 1_555 no
C(10) C(13) H(16) 114.4(5) 1_555 1_555 1_555 no
C(10) C(13) H(17) 112.2(6) 1_555 1_555 1_555 no
C(10) C(13) H(18) 110.4(5) 1_555 1_555 1_555 no
H(16) C(13) H(17) 108.2(6) 1_555 1_555 1_555 no
H(16) C(13) H(18) 106.1(7) 1_555 1_555 1_555 no
H(17) C(13) H(18) 105.0(6) 1_555 1_555 1_555 no
C(7) C(14) C(15) 109.6(3) 1_555 1_555 1_555 yes
C(7) C(14) H(19) 110.0(4) 1_555 1_555 1_555 no
C(7) C(14) H(20) 110.1(4) 1_555 1_555 1_555 no
C(15) C(14) H(19) 110.4(4) 1_555 1_555 1_555 no
C(15) C(14) H(20) 110.2(4) 1_555 1_555 1_555 no
H(19) C(14) H(20) 106.5(4) 1_555 1_555 1_555 no
C(14) C(15) C(16) 118.1(4) 1_555 1_555 1_555 yes
C(14) C(15) C(20) 123.9(4) 1_555 1_555 1_555 yes
C(16) C(15) C(20) 117.6(4) 1_555 1_555 1_555 yes
C(15) C(16) C(17) 122.4(4) 1_555 1_555 1_555 yes
C(15) C(16) H(21) 119.6(4) 1_555 1_555 1_555 no
C(17) C(16) H(21) 118.0(4) 1_555 1_555 1_555 no
C(16) C(17) C(18) 117.6(4) 1_555 1_555 1_555 yes
C(16) C(17) C(22) 121.1(4) 1_555 1_555 1_555 yes
C(18) C(17) C(22) 121.1(4) 1_555 1_555 1_555 yes
C(17) C(18) C(19) 122.0(4) 1_555 1_555 1_555 yes
C(17) C(18) H(22) 118.5(4) 1_555 1_555 1_555 no
C(19) C(18) H(22) 119.5(4) 1_555 1_555 1_555 no
C(18) C(19) C(20) 118.0(4) 1_555 1_555 1_555 yes
C(18) C(19) C(26) 120.1(4) 1_555 1_555 1_555 yes
C(20) C(19) C(26) 121.5(4) 1_555 1_555 1_555 yes
O(2) C(20) C(15) 120.0(4) 1_555 1_555 1_555 yes
O(2) C(20) C(19) 117.7(4) 1_555 1_555 1_555 yes
C(15) C(20) C(19) 122.2(4) 1_555 1_555 1_555 yes
O(2) C(21) H(23) 113.1(5) 1_555 1_555 1_555 no
O(2) C(21) H(24) 111.9(5) 1_555 1_555 1_555 no
O(2) C(21) H(25) 111.3(5) 1_555 1_555 1_555 no
H(23) C(21) H(24) 107.8(6) 1_555 1_555 1_555 no
H(23) C(21) H(25) 106.7(5) 1_555 1_555 1_555 no
H(24) C(21) H(25) 105.5(5) 1_555 1_555 1_555 no
C(17) C(22) C(23) 111.2(4) 1_555 1_555 1_555 yes
C(17) C(22) C(24) 109.1(5) 1_555 1_555 1_555 yes
C(17) C(22) C(25) 110.9(4) 1_555 1_555 1_555 yes
C(23) C(22) C(24) 112.3(7) 1_555 1_555 1_555 yes
C(23) C(22) C(25) 112.4(6) 1_555 1_555 1_555 yes
C(24) C(22) C(25) 100.5(5) 1_555 1_555 1_555 yes
C(22) C(23) H(26) 104.4(8) 1_555 1_555 1_555 no
C(22) C(23) H(27) 110.0(6) 1_555 1_555 1_555 no
C(22) C(23) H(28) 117.7(9) 1_555 1_555 1_555 no
H(26) C(23) H(27) 99.9(10) 1_555 1_555 1_555 no
H(26) C(23) H(28) 108.4(7) 1_555 1_555 1_555 no
H(27) C(23) H(28) 114.5(9) 1_555 1_555 1_555 no
C(22) C(24) H(29) 111.1(7) 1_555 1_555 1_555 no
C(22) C(24) H(30) 113.2(8) 1_555 1_555 1_555 no
C(22) C(24) H(31) 110.3(6) 1_555 1_555 1_555 no
H(29) C(24) H(30) 108.8(7) 1_555 1_555 1_555 no
H(29) C(24) H(31) 106.3(8) 1_555 1_555 1_555 no
H(30) C(24) H(31) 106.9(8) 1_555 1_555 1_555 no
C(22) C(25) H(32) 115.1(6) 1_555 1_555 1_555 no
C(22) C(25) H(33) 112.3(6) 1_555 1_555 1_555 no
C(22) C(25) H(34) 114.0(6) 1_555 1_555 1_555 no
H(32) C(25) H(33) 104.5(7) 1_555 1_555 1_555 no
H(32) C(25) H(34) 106.0(7) 1_555 1_555 1_555 no
H(33) C(25) H(34) 103.9(7) 1_555 1_555 1_555 no
S(2) C(26) C(19) 110.0(3) 1_555 1_555 1_555 yes
S(2) C(26) H(35) 110.5(3) 1_555 1_555 1_555 no
S(2) C(26) H(36) 110.5(4) 1_555 1_555 1_555 no
C(19) C(26) H(35) 109.7(4) 1_555 1_555 1_555 no
C(19) C(26) H(36) 109.9(4) 1_555 1_555 1_555 no
H(35) C(26) H(36) 106.2(4) 1_555 1_555 1_555 no
S(2) C(27) C(28) 111.3(3) 1_555 1_555 1_555 yes
S(2) C(27) H(37) 110.6(3) 1_555 1_555 1_555 no
S(2) C(27) H(38) 110.3(4) 1_555 1_555 1_555 no
C(28) C(27) H(37) 110.2(4) 1_555 1_555 1_555 no
C(28) C(27) H(38) 109.9(4) 1_555 1_555 1_555 no
H(37) C(27) H(38) 104.4(4) 1_555 1_555 1_555 no
C(27) C(28) C(29) 119.0(4) 1_555 1_555 1_555 yes
C(27) C(28) C(33) 122.2(4) 1_555 1_555 1_555 yes
C(29) C(28) C(33) 118.8(4) 1_555 1_555 1_555 yes
C(28) C(29) C(30) 121.0(5) 1_555 1_555 1_555 yes
C(28) C(29) H(39) 120.5(5) 1_555 1_555 1_555 no
C(30) C(29) H(39) 118.5(5) 1_555 1_555 1_555 no
C(29) C(30) C(31) 120.0(5) 1_555 1_555 1_555 yes
C(29) C(30) H(40) 120.4(5) 1_555 1_555 1_555 no
C(31) C(30) H(40) 119.6(5) 1_555 1_555 1_555 no
C(30) C(31) C(32) 121.1(5) 1_555 1_555 1_555 yes
C(30) C(31) H(41) 119.7(5) 1_555 1_555 1_555 no
C(32) C(31) H(41) 119.2(5) 1_555 1_555 1_555 no
C(1) C(32) C(31) 118.5(4) 1_555 1_555 1_555 yes
C(1) C(32) C(33) 123.3(4) 1_555 1_555 1_555 yes
C(31) C(32) C(33) 118.1(4) 1_555 1_555 1_555 yes
N(1) C(33) C(28) 118.4(4) 1_555 1_555 1_555 yes
N(1) C(33) C(32) 120.6(4) 1_555 1_555 1_555 yes
C(28) C(33) C(32) 121.0(4) 1_555 1_555 1_555 yes

loop_
_geom_bond_atom_site_label_1
_geom_bond_atom_site_label_2
_geom_bond_distance
_geom_bond_site_symmetry_1
_geom_bond_site_symmetry_2
_geom_bond_publ_flag
S(1) C(1) 1.810(5) 1_555 1_555 yes
S(1) C(2) 1.803(5) 1_555 1_555 yes
S(2) C(26) 1.837(5) 1_555 1_555 yes
S(2) C(27) 1.817(5) 1_555 1_555 yes
O(1) C(8) 1.383(4) 1_555 1_555 yes
O(1) C(9) 1.433(6) 1_555 1_555 yes
O(2) C(20) 1.402(5) 1_555 1_555 yes
O(2) C(21) 1.410(6) 1_555 1_555 yes
N(1) C(33) 1.405(5) 1_555 1_555 yes
N(1) H(42) 0.970 1_555 1_555 no
N(1) H(43) 0.962 1_555 1_555 no
C(1) C(32) 1.501(6) 1_555 1_555 yes
C(1) H(1) 0.975 1_555 1_555 no
C(1) H(2) 0.981 1_555 1_555 no
C(2) C(3) 1.534(6) 1_555 1_555 yes
C(2) H(3) 0.966 1_555 1_555 no
C(2) H(4) 0.981 1_555 1_555 no
C(3) C(4) 1.390(5) 1_555 1_555 yes
C(3) C(8) 1.370(5) 1_555 1_555 yes
C(4) C(5) 1.400(6) 1_555 1_555 yes
C(4) H(5) 0.983 1_555 1_555 no
C(5) C(6) 1.385(5) 1_555 1_555 yes
C(5) C(10) 1.531(6) 1_555 1_555 yes
C(6) C(7) 1.376(5) 1_555 1_555 yes
C(6) H(6) 0.975 1_555 1_555 no
C(7) C(8) 1.408(5) 1_555 1_555 yes
C(7) C(14) 1.513(5) 1_555 1_555 yes
C(9) H(7) 0.968 1_555 1_555 no
C(9) H(8) 0.986 1_555 1_555 no
C(9) H(9) 0.952 1_555 1_555 no
C(10) C(11) 1.490(7) 1_555 1_555 yes
C(10) C(12) 1.527(7) 1_555 1_555 yes
C(10) C(13) 1.509(7) 1_555 1_555 yes
C(11) H(10) 0.967 1_555 1_555 no
C(11) H(11) 0.987 1_555 1_555 no
C(11) H(12) 0.956 1_555 1_555 no
C(12) H(13) 0.977 1_555 1_555 no
C(12) H(14) 0.950 1_555 1_555 no
C(12) H(15) 0.976 1_555 1_555 no
C(13) H(16) 0.950 1_555 1_555 no
C(13) H(17) 0.965 1_555 1_555 no
C(13) H(18) 0.990 1_555 1_555 no
C(14) C(15) 1.512(6) 1_555 1_555 yes
C(14) H(19) 0.967 1_555 1_555 no
C(14) H(20) 0.969 1_555 1_555 no
C(15) C(16) 1.411(6) 1_555 1_555 yes
C(15) C(20) 1.374(5) 1_555 1_555 yes
C(16) C(17) 1.380(6) 1_555 1_555 yes
C(16) H(21) 0.980 1_555 1_555 no
C(17) C(18) 1.385(6) 1_555 1_555 yes
C(17) C(22) 1.537(6) 1_555 1_555 yes
C(18) C(19) 1.402(6) 1_555 1_555 yes
C(18) H(22) 0.986 1_555 1_555 no
C(19) C(20) 1.385(6) 1_555 1_555 yes
C(19) C(26) 1.499(6) 1_555 1_555 yes
C(21) H(23) 0.951 1_555 1_555 no
C(21) H(24) 0.968 1_555 1_555 no
C(21) H(25) 0.981 1_555 1_555 no
C(22) C(23) 1.387(8) 1_555 1_555 yes
C(22) C(24) 1.509(9) 1_555 1_555 yes
C(22) C(25) 1.488(8) 1_555 1_555 yes
C(23) H(26) 1.046 1_555 1_555 no
C(23) H(27) 0.980 1_555 1_555 no
C(23) H(28) 0.863 1_555 1_555 no
C(24) H(29) 0.958 1_555 1_555 no
C(24) H(30) 0.950 1_555 1_555 no
C(24) H(31) 0.981 1_555 1_555 no
C(25) H(32) 0.968 1_555 1_555 no
C(25) H(33) 0.995 1_555 1_555 no
C(25) H(34) 0.975 1_555 1_555 no
C(26) H(35) 0.970 1_555 1_555 no
C(26) H(36) 0.970 1_555 1_555 no
C(27) C(28) 1.498(6) 1_555 1_555 yes
C(27) H(37) 0.978 1_555 1_555 no
C(27) H(38) 0.985 1_555 1_555 no
C(28) C(29) 1.392(6) 1_555 1_555 yes
C(28) C(33) 1.398(6) 1_555 1_555 yes
C(29) C(30) 1.372(7) 1_555 1_555 yes
C(29) H(39) 0.980 1_555 1_555 no
C(30) C(31) 1.368(7) 1_555 1_555 yes
C(30) H(40) 0.983 1_555 1_555 no
C(31) C(32) 1.411(6) 1_555 1_555 yes
C(31) H(41) 1.003 1_555 1_555 no
C(32) C(33) 1.391(6) 1_555 1_555 yes

loop_
_geom_contact_atom_site_label_1
_geom_contact_atom_site_label_2
_geom_contact_distance
_geom_contact_site_symmetry_1
_geom_contact_site_symmetry_2
C(12) C(27) 3.484(8) 1_555 2_546
